data_2108933
loop_
_publ_author_name
'Hasija, Avantika'
'Som, Shubham'
'Chopra, Deepak'

_publ_section_title
;
 Investigation of crystal structures, energetics and isostructurality in
 halogen-substituted phosphoramidates
;
_journal_issue 2
_journal_name_full 'Acta Crystallographica Section B'
_journal_page_first
;
;
_journal_paper_doi 10.1107/S2052520622000889
_journal_volume 78
_journal_year 2022
_chemical_formula_moiety 'C18 H15 I N O3 P'
_chemical_formula_sum 'C18 H15 I N O3 P'
_chemical_formula_weight 451.18
_space_group_crystal_system triclinic
_space_group_IT_number 2
_space_group_name_Hall '-P 1'
_space_group_name_H-M_alt 'P -1'
_atom_sites_solution_hydrogens mixed
_atom_sites_solution_primary dual
_audit_creation_date 2021-05-28
_audit_creation_method
;
Olex2 1.3
(compiled 2020.11.12 svn.r5f609507 for OlexSys, GUI svn.r6272)
;
_cell_angle_alpha 79.545(3)
_cell_angle_beta 85.778(3)
_cell_angle_gamma 75.120(3)
_cell_formula_units_Z 2
_cell_length_a 8.4777(6)
_cell_length_b 9.2823(6)
_cell_length_c 11.4187(8)
_cell_measurement_reflns_used 9913
_cell_measurement_temperature 100(2)
_cell_measurement_theta_max 30.21
_cell_measurement_theta_min 2.49
_cell_volume 853.67(10)
_computing_cell_refinement 'Bruker SAINT'
_computing_data_collection 'Bruker APEX2'
_computing_data_reduction 'Bruker SAINT'
_computing_molecular_graphics 'Olex2 1.3 (Dolomanov et al., 2009)'
_computing_publication_material 'Olex2 1.3 (Dolomanov et al., 2009)'
_computing_structure_refinement 'SHELXL 2018/3 (Sheldrick, 2015)'
_computing_structure_solution 'SHELXS-97 (Sheldrick 2008)'
_diffrn_ambient_temperature 100
_diffrn_measured_fraction_theta_full 0.998
_diffrn_measured_fraction_theta_max 0.992
_diffrn_measurement_device_type 'Bruker APEX-II CCD'
_diffrn_measurement_method '\f and \w scans'
_diffrn_radiation_type MoK\a
_diffrn_radiation_wavelength 0.71073
_diffrn_reflns_av_R_equivalents 0.0389
_diffrn_reflns_av_unetI/netI 0.0359
_diffrn_reflns_Laue_measured_fraction_full 0.998
_diffrn_reflns_Laue_measured_fraction_max 0.992
_diffrn_reflns_limit_h_max 9
_diffrn_reflns_limit_h_min -11
_diffrn_reflns_limit_k_max 11
_diffrn_reflns_limit_k_min -12
_diffrn_reflns_limit_l_max 15
_diffrn_reflns_limit_l_min -15
_diffrn_reflns_number 16798
_diffrn_reflns_point_group_measured_fraction_full 0.998
_diffrn_reflns_point_group_measured_fraction_max 0.992
_diffrn_reflns_theta_full 25.242
_diffrn_reflns_theta_max 29.130
_diffrn_reflns_theta_min 2.303
_exptl_absorpt_coefficient_mu 1.985
_exptl_absorpt_correction_T_max 0.7460
_exptl_absorpt_correction_T_min 0.5922
_exptl_absorpt_correction_type multi-scan
_exptl_absorpt_process_details SADABS-2014/5
_exptl_crystal_colour colourless
_exptl_crystal_density_diffrn 1.755
_exptl_crystal_description plate
_exptl_crystal_F_000 444
_exptl_crystal_size_max 0.387
_exptl_crystal_size_mid 0.183
_exptl_crystal_size_min 0.053
_refine_diff_density_max 0.793
_refine_diff_density_min -0.929
_refine_diff_density_rms 0.120
_refine_ls_extinction_method none
_refine_ls_goodness_of_fit_ref 1.092
_refine_ls_hydrogen_treatment mixed
_refine_ls_matrix_type full
_refine_ls_number_parameters 221
_refine_ls_number_reflns 4563
_refine_ls_number_restraints 0
_refine_ls_restrained_S_all 1.092
_refine_ls_R_factor_all 0.0259
_refine_ls_R_factor_gt 0.0238
_refine_ls_shift/su_max 0.001
_refine_ls_shift/su_mean 0.000
_refine_ls_structure_factor_coef Fsqd
_refine_ls_weighting_details 'w=1/[\s^2^(Fo^2^)+(0.0219P)^2^+0.3496P] where P=(Fo^2^+2Fc^2^)/3'
_refine_ls_weighting_scheme calc
_refine_ls_wR_factor_gt 0.0567
_refine_ls_wR_factor_ref 0.0575
_reflns_Friedel_coverage 0.000
_reflns_number_gt 4291
_reflns_number_total 4563
_reflns_threshold_expression 'I > 2\s(I)'
_cod_data_source_file aw5064sup1.cif
_cod_data_source_block 2I
_cod_database_code 2108933
_shelx_shelxl_version_number 2018/3
_shelx_space_group_comment
;
The symmetry employed for this shelxl refinement is uniquely defined
by the following loop, which should always be used as a source of
symmetry information in preference to the above space-group names.
They are only intended as comments.
;
_shelx_estimated_absorpt_t_max 0.902
_shelx_estimated_absorpt_t_min 0.514
_olex2_refinement_description
;
1. Fixed Uiso
 At 1.2 times of:
  All C(H) groups
2.a Aromatic/amide H refined with riding coordinates:
 C2(H2), C3(H3), C4(H4), C5(H5), C6(H6), C9(H9), C10(H10), C11(H11), C12(H12),
 C14(H14), C15(H15), C16(H16), C17(H17), C18(H18)
;
_olex2_submission_special_instructions 'No special instructions were received'

loop_
_space_group_symop_operation_xyz
'x, y, z'
'-x, -y, -z'

loop_
_atom_site_label
_atom_site_type_symbol
_atom_site_fract_x
_atom_site_fract_y
_atom_site_fract_z
_atom_site_U_iso_or_equiv
_atom_site_adp_type
_atom_site_occupancy
_atom_site_site_symmetry_order
_atom_site_calc_flag
_atom_site_refinement_flags_posn
_atom_site_refinement_flags_adp
_atom_site_refinement_flags_occupancy
_atom_site_disorder_assembly
_atom_site_disorder_group
I1 I 0.35182(2) 0.30884(2) 0.24224(2) 0.01921(5) Uani 1 1 d . . . . .
P1 P 0.75377(5) 0.33879(5) 0.48884(4) 0.01108(9) Uani 1 1 d . . . . .
O1 O 0.89676(15) 0.31046(14) 0.39085(12) 0.0141(3) Uani 1 1 d . . . . .
O2 O 0.85700(15) 0.22385(15) 0.59228(12) 0.0149(3) Uani 1 1 d . . . . .
O3 O 0.69374(15) 0.49525(14) 0.50937(13) 0.0153(3) Uani 1 1 d . . . . .
N1 N 0.60723(18) 0.27111(17) 0.45450(15) 0.0122(3) Uani 1 1 d . . . . .
C1 C 0.8784(2) 0.4104(2) 0.28119(17) 0.0140(4) Uani 1 1 d . . . . .
C2 C 0.9469(2) 0.5330(2) 0.26659(18) 0.0154(4) Uani 1 1 d . . . . .
H2 H 1.004414 0.549615 0.329192 0.018 Uiso 1 1 calc R U . . .
C3 C 0.9297(2) 0.6312(2) 0.15817(19) 0.0184(4) Uani 1 1 d . . . . .
H3 H 0.976590 0.715494 0.146066 0.022 Uiso 1 1 calc R U . . .
C4 C 0.8444(3) 0.6067(2) 0.0676(2) 0.0227(4) Uani 1 1 d . . . . .
H4 H 0.831087 0.675444 -0.005603 0.027 Uiso 1 1 calc R U . . .
C5 C 0.7783(3) 0.4817(2) 0.0839(2) 0.0234(4) Uani 1 1 d . . . . .
H5 H 0.720959 0.464591 0.021439 0.028 Uiso 1 1 calc R U . . .
C6 C 0.7960(2) 0.3817(2) 0.19152(19) 0.0193(4) Uani 1 1 d . . . . .
H6 H 0.752315 0.295415 0.203073 0.023 Uiso 1 1 calc R U . . .
C7 C 0.6234(2) 0.13165(19) 0.41372(17) 0.0116(3) Uani 1 1 d . . . . .
C8 C 0.5284(2) 0.1214(2) 0.32217(17) 0.0130(3) Uani 1 1 d . . . . .
C9 C 0.5410(2) -0.0148(2) 0.28378(18) 0.0151(4) Uani 1 1 d . . . . .
H9 H 0.474369 -0.019371 0.221874 0.018 Uiso 1 1 calc R U . . .
C10 C 0.6517(2) -0.1445(2) 0.33641(19) 0.0170(4) Uani 1 1 d . . . . .
H10 H 0.660679 -0.238324 0.311022 0.020 Uiso 1 1 calc R U . . .
C11 C 0.7486(2) -0.1362(2) 0.42589(19) 0.0167(4) Uani 1 1 d . . . . .
H11 H 0.825437 -0.224485 0.461194 0.020 Uiso 1 1 calc R U . . .
C12 C 0.7346(2) 0.0003(2) 0.46471(18) 0.0150(4) Uani 1 1 d . . . . .
H12 H 0.801578 0.004226 0.526641 0.018 Uiso 1 1 calc R U . . .
C13 C 0.8045(2) 0.1842(2) 0.70978(18) 0.0149(4) Uani 1 1 d . . . . .
C14 C 0.8965(2) 0.0489(2) 0.77073(19) 0.0196(4) Uani 1 1 d . . . . .
H14 H 0.984284 -0.012154 0.731510 0.023 Uiso 1 1 calc R U . . .
C15 C 0.8580(3) 0.0043(2) 0.8898(2) 0.0260(5) Uani 1 1 d . . . . .
H15 H 0.920416 -0.087711 0.932621 0.031 Uiso 1 1 calc R U . . .
C16 C 0.7288(3) 0.0934(3) 0.9468(2) 0.0287(5) Uani 1 1 d . . . . .
H16 H 0.703114 0.062877 1.028428 0.034 Uiso 1 1 calc R U . . .
C17 C 0.6377(3) 0.2269(3) 0.8836(2) 0.0244(4) Uani 1 1 d . . . . .
H17 H 0.548675 0.287288 0.922389 0.029 Uiso 1 1 calc R U . . .
C18 C 0.6745(2) 0.2740(2) 0.76430(19) 0.0187(4) Uani 1 1 d . . . . .
H18 H 0.611835 0.365648 0.721284 0.022 Uiso 1 1 calc R U . . .
H1 H 0.520(3) 0.327(3) 0.456(2) 0.025(7) Uiso 1 1 d . . . . .

loop_
_atom_site_aniso_label
_atom_site_aniso_U_11
_atom_site_aniso_U_22
_atom_site_aniso_U_33
_atom_site_aniso_U_23
_atom_site_aniso_U_13
_atom_site_aniso_U_12
I1 0.02215(7) 0.01412(7) 0.02094(8) -0.00272(5) -0.01125(5) -0.00093(5)
P1 0.0103(2) 0.01131(19) 0.0116(2) -0.00117(17) -0.00152(17) -0.00292(15)
O1 0.0115(6) 0.0151(6) 0.0137(7) 0.0008(5) 0.0004(5) -0.0024(5)
O2 0.0133(6) 0.0180(6) 0.0125(7) 0.0004(5) -0.0022(5) -0.0035(5)
O3 0.0142(6) 0.0132(6) 0.0193(7) -0.0045(5) -0.0014(5) -0.0035(5)
N1 0.0090(7) 0.0117(7) 0.0157(8) -0.0035(6) -0.0023(6) -0.0007(5)
C1 0.0120(8) 0.0155(8) 0.0129(9) -0.0004(7) 0.0014(7) -0.0025(6)
C2 0.0135(8) 0.0169(8) 0.0166(10) -0.0034(7) -0.0009(7) -0.0045(7)
C3 0.0206(9) 0.0175(8) 0.0184(10) -0.0020(8) 0.0012(8) -0.0085(7)
C4 0.0262(10) 0.0270(10) 0.0156(10) 0.0028(9) 0.0000(8) -0.0122(8)
C5 0.0281(10) 0.0314(11) 0.0151(10) -0.0024(9) -0.0048(8) -0.0155(9)
C6 0.0210(9) 0.0217(9) 0.0182(10) -0.0019(8) 0.0003(8) -0.0120(7)
C7 0.0104(7) 0.0111(7) 0.0138(9) -0.0027(7) 0.0026(7) -0.0038(6)
C8 0.0115(8) 0.0127(7) 0.0142(9) -0.0011(7) 0.0004(7) -0.0030(6)
C9 0.0151(8) 0.0161(8) 0.0159(10) -0.0052(7) 0.0016(7) -0.0060(7)
C10 0.0155(8) 0.0140(8) 0.0227(11) -0.0070(8) 0.0041(8) -0.0044(7)
C11 0.0137(8) 0.0132(8) 0.0219(10) -0.0024(8) 0.0023(7) -0.0018(6)
C12 0.0115(8) 0.0144(8) 0.0184(10) -0.0015(7) -0.0013(7) -0.0028(6)
C13 0.0175(8) 0.0162(8) 0.0137(9) -0.0001(7) -0.0034(7) -0.0098(7)
C14 0.0196(9) 0.0185(9) 0.0208(11) 0.0009(8) -0.0062(8) -0.0064(7)
C15 0.0338(12) 0.0258(10) 0.0200(11) 0.0069(9) -0.0101(9) -0.0150(9)
C16 0.0409(13) 0.0358(12) 0.0153(11) 0.0003(9) -0.0024(9) -0.0231(10)
C17 0.0313(11) 0.0295(11) 0.0187(11) -0.0099(9) 0.0041(9) -0.0161(9)
C18 0.0233(9) 0.0177(8) 0.0183(10) -0.0047(8) -0.0017(8) -0.0094(7)

loop_
_atom_type_symbol
_atom_type_description
_atom_type_scat_dispersion_real
_atom_type_scat_dispersion_imag
_atom_type_scat_source
C C 0.0033 0.0016 'International Tables Vol C Tables 4.2.6.8 and 6.1.1.4'
H H 0.0000 0.0000 'International Tables Vol C Tables 4.2.6.8 and 6.1.1.4'
I I -0.4742 1.8119 'International Tables Vol C Tables 4.2.6.8 and 6.1.1.4'
N N 0.0061 0.0033 'International Tables Vol C Tables 4.2.6.8 and 6.1.1.4'
O O 0.0106 0.0060 'International Tables Vol C Tables 4.2.6.8 and 6.1.1.4'
P P 0.1023 0.0942 'International Tables Vol C Tables 4.2.6.8 and 6.1.1.4'

loop_
_geom_angle_atom_site_label_1
_geom_angle_atom_site_label_2
_geom_angle_atom_site_label_3
_geom_angle
_geom_angle_site_symmetry_1
_geom_angle_site_symmetry_3
_geom_angle_publ_flag
O1 P1 N1 107.97(8) . . ?
O2 P1 O1 94.04(7) . . ?
O2 P1 N1 109.75(8) . . ?
O3 P1 O1 115.86(8) . . ?
O3 P1 O2 115.90(8) . . ?
O3 P1 N1 111.88(8) . . ?
C1 O1 P1 117.64(11) . . ?
C13 O2 P1 127.10(11) . . ?
P1 N1 H1 114.4(19) . . ?
C7 N1 P1 127.11(12) . . ?
C7 N1 H1 118.2(19) . . ?
C2 C1 O1 118.44(17) . . ?
C6 C1 O1 119.27(16) . . ?
C6 C1 C2 122.28(18) . . ?
C1 C2 H2 120.8 . . ?
C1 C2 C3 118.47(19) . . ?
C3 C2 H2 120.8 . . ?
C2 C3 H3 119.8 . . ?
C4 C3 C2 120.38(18) . . ?
C4 C3 H3 119.8 . . ?
C3 C4 H4 120.0 . . ?
C3 C4 C5 120.1(2) . . ?
C5 C4 H4 120.0 . . ?
C4 C5 H5 119.9 . . ?
C6 C5 C4 120.1(2) . . ?
C6 C5 H5 119.9 . . ?
C1 C6 C5 118.62(18) . . ?
C1 C6 H6 120.7 . . ?
C5 C6 H6 120.7 . . ?
C8 C7 N1 121.32(15) . . ?
C12 C7 N1 120.85(17) . . ?
C12 C7 C8 117.83(16) . . ?
C7 C8 I1 121.47(13) . . ?
C9 C8 I1 116.87(14) . . ?
C9 C8 C7 121.60(16) . . ?
C8 C9 H9 120.2 . . ?
C8 C9 C10 119.63(18) . . ?
C10 C9 H9 120.2 . . ?
C9 C10 H10 120.2 . . ?
C11 C10 C9 119.63(17) . . ?
C11 C10 H10 120.2 . . ?
C10 C11 H11 119.7 . . ?
C10 C11 C12 120.53(17) . . ?
C12 C11 H11 119.7 . . ?
C7 C12 H12 119.6 . . ?
C11 C12 C7 120.77(19) . . ?
C11 C12 H12 119.6 . . ?
C14 C13 O2 115.02(17) . . ?
C18 C13 O2 123.32(17) . . ?
C18 C13 C14 121.63(19) . . ?
C13 C14 H14 120.5 . . ?
C15 C14 C13 118.98(19) . . ?
C15 C14 H14 120.5 . . ?
C14 C15 H15 119.8 . . ?
C14 C15 C16 120.4(2) . . ?
C16 C15 H15 119.8 . . ?
C15 C16 H16 120.2 . . ?
C17 C16 C15 119.5(2) . . ?
C17 C16 H16 120.2 . . ?
C16 C17 H17 119.5 . . ?
C16 C17 C18 121.0(2) . . ?
C18 C17 H17 119.5 . . ?
C13 C18 C17 118.49(19) . . ?
C13 C18 H18 120.8 . . ?
C17 C18 H18 120.8 . . ?

loop_
_geom_bond_atom_site_label_1
_geom_bond_atom_site_label_2
_geom_bond_distance
_geom_bond_site_symmetry_2
_geom_bond_publ_flag
I1 C8 2.0944(18) . ?
P1 O1 1.5919(13) . ?
P1 O2 1.5858(14) . ?
P1 O3 1.4661(13) . ?
P1 N1 1.6290(16) . ?
O1 C1 1.409(2) . ?
O2 C13 1.397(2) . ?
N1 C7 1.425(2) . ?
N1 H1 0.79(3) . ?
C1 C2 1.384(3) . ?
C1 C6 1.381(3) . ?
C2 H2 0.9500 . ?
C2 C3 1.391(3) . ?
C3 H3 0.9500 . ?
C3 C4 1.386(3) . ?
C4 H4 0.9500 . ?
C4 C5 1.391(3) . ?
C5 H5 0.9500 . ?
C5 C6 1.391(3) . ?
C6 H6 0.9500 . ?
C7 C8 1.396(3) . ?
C7 C12 1.395(2) . ?
C8 C9 1.389(3) . ?
C9 H9 0.9500 . ?
C9 C10 1.390(3) . ?
C10 H10 0.9500 . ?
C10 C11 1.382(3) . ?
C11 H11 0.9500 . ?
C11 C12 1.392(3) . ?
C12 H12 0.9500 . ?
C13 C14 1.389(3) . ?
C13 C18 1.382(3) . ?
C14 H14 0.9500 . ?
C14 C15 1.388(3) . ?
C15 H15 0.9500 . ?
C15 C16 1.390(3) . ?
C16 H16 0.9500 . ?
C16 C17 1.385(3) . ?
C17 H17 0.9500 . ?
C17 C18 1.392(3) . ?
C18 H18 0.9500 . ?

loop_
_geom_torsion_atom_site_label_1
_geom_torsion_atom_site_label_2
_geom_torsion_atom_site_label_3
_geom_torsion_atom_site_label_4
_geom_torsion
_geom_torsion_site_symmetry_1
_geom_torsion_site_symmetry_2
_geom_torsion_site_symmetry_3
_geom_torsion_site_symmetry_4
_geom_torsion_publ_flag
I1 C8 C9 C10 -177.66(13) . . . . ?
P1 O1 C1 C2 94.47(17) . . . . ?
P1 O1 C1 C6 -86.74(19) . . . . ?
P1 O2 C13 C14 159.92(14) . . . . ?
P1 O2 C13 C18 -22.2(3) . . . . ?
P1 N1 C7 C8 -138.56(16) . . . . ?
P1 N1 C7 C12 41.8(2) . . . . ?
O1 P1 O2 C13 -177.49(15) . . . . ?
O1 P1 N1 C7 42.43(18) . . . . ?
O1 C1 C2 C3 179.65(16) . . . . ?
O1 C1 C6 C5 179.73(17) . . . . ?
O2 P1 O1 C1 -168.29(13) . . . . ?
O2 P1 N1 C7 -58.82(18) . . . . ?
O2 C13 C14 C15 176.87(17) . . . . ?
O2 C13 C18 C17 -176.92(17) . . . . ?
O3 P1 O1 C1 -46.90(16) . . . . ?
O3 P1 O2 C13 61.16(16) . . . . ?
O3 P1 N1 C7 171.07(15) . . . . ?
N1 P1 O1 C1 79.44(14) . . . . ?
N1 P1 O2 C13 -66.76(16) . . . . ?
N1 C7 C8 I1 -1.7(2) . . . . ?
N1 C7 C8 C9 -178.58(17) . . . . ?
N1 C7 C12 C11 179.10(17) . . . . ?
C1 C2 C3 C4 0.6(3) . . . . ?
C2 C1 C6 C5 -1.5(3) . . . . ?
C2 C3 C4 C5 -1.3(3) . . . . ?
C3 C4 C5 C6 0.7(3) . . . . ?
C4 C5 C6 C1 0.7(3) . . . . ?
C6 C1 C2 C3 0.9(3) . . . . ?
C7 C8 C9 C10 -0.6(3) . . . . ?
C8 C7 C12 C11 -0.6(3) . . . . ?
C8 C9 C10 C11 -0.4(3) . . . . ?
C9 C10 C11 C12 0.9(3) . . . . ?
C10 C11 C12 C7 -0.4(3) . . . . ?
C12 C7 C8 I1 178.00(13) . . . . ?
C12 C7 C8 C9 1.1(3) . . . . ?
C13 C14 C15 C16 0.4(3) . . . . ?
C14 C13 C18 C17 0.8(3) . . . . ?
C14 C15 C16 C17 0.4(3) . . . . ?
C15 C16 C17 C18 -0.6(3) . . . . ?
C16 C17 C18 C13 0.0(3) . . . . ?
C18 C13 C14 C15 -1.0(3) . . . . ?

_cod_database_fobs_code 2108933
